data_2206553
loop_
_publ_author_name
'S. Athimoolam'
'K. Anitha'
'R. K. Rajaram'

_publ_section_title
;
 Nicotinium dihydrogenphosphate
;
_journal_coeditor_code SJ6117
_journal_issue 8
_journal_name_full 'Acta Crystallographica Section E'
_journal_page_first o2553
_journal_page_last o2555
_journal_paper_doi 10.1107/S1600536805022221
_journal_volume 61
_journal_year 2005
_chemical_formula_iupac 'C6 H6 N O2 + , H2 P O4 -'
_chemical_formula_moiety 'C6 H6 N O2 + , H2 P O4 -'
_chemical_formula_sum 'C6 H8 N O6 P'
_chemical_formula_weight 221.10
_chemical_name_common 'Nicotinium dihydrogenphosphate'
_chemical_name_systematic '3-carboxypyridinium dihydrogenphosphate'
_space_group_IT_number 14
_symmetry_cell_setting monoclinic
_symmetry_space_group_name_Hall '-P 2ybc'
_symmetry_space_group_name_H-M 'P 1 21/c 1'
_atom_sites_solution_hydrogens geom
_atom_sites_solution_primary direct
_atom_sites_solution_secondary difmap
_audit_creation_method SHELXL-97
_cell_angle_alpha 90.00
_cell_angle_beta 102.35(3)
_cell_angle_gamma 90.00
_cell_formula_units_Z 4
_cell_length_a 12.158(5)
_cell_length_b 10.593(4)
_cell_length_c 7.001(3)
_cell_measurement_reflns_used 25
_cell_measurement_temperature 293(2)
_cell_measurement_theta_max 14.30
_cell_measurement_theta_min 9.68
_cell_volume 880.8(6)
_computing_cell_refinement 'CAD-4 EXPRESS'
_computing_data_collection 'CAD-4 EXPRESS (Enraf--Nonius, 1994)'
_computing_data_reduction 'XCAD4 (Harms & Wocadlo, 1995)'
_computing_molecular_graphics SHELXTL/PC
_computing_publication_material SHELXTL/PC
_computing_structure_refinement SHELXTL/PC
_computing_structure_solution 'SHELXTL/PC (Bruker, 2000)'
_diffrn_ambient_temperature 293(2)
_diffrn_measured_fraction_theta_full 0.999
_diffrn_measured_fraction_theta_max 0.999
_diffrn_measurement_device_type 'Nonius MACH3 sealed-tube'
_diffrn_measurement_method \w/2\q
_diffrn_radiation_monochromator graphite
_diffrn_radiation_source 'fine-focus sealed tube'
_diffrn_radiation_type MoK\a
_diffrn_radiation_wavelength 0.71073
_diffrn_reflns_av_R_equivalents 0.0469
_diffrn_reflns_av_sigmaI/netI 0.0259
_diffrn_reflns_limit_h_max 14
_diffrn_reflns_limit_h_min -14
_diffrn_reflns_limit_k_max 1
_diffrn_reflns_limit_k_min -12
_diffrn_reflns_limit_l_max 8
_diffrn_reflns_limit_l_min 0
_diffrn_reflns_number 1880
_diffrn_reflns_theta_full 25.0
_diffrn_reflns_theta_max 25.0
_diffrn_reflns_theta_min 2.58
_diffrn_standards_decay_% 0
_diffrn_standards_interval_time 60
_diffrn_standards_number 3
_exptl_absorpt_coefficient_mu 0.317
_exptl_absorpt_correction_T_max 0.9997
_exptl_absorpt_correction_T_min 0.8467
_exptl_absorpt_correction_type psi-scan
_exptl_absorpt_process_details '(North <i>et al.</i>, 1968)'
_exptl_crystal_colour colourless
_exptl_crystal_density_diffrn 1.667
_exptl_crystal_density_meas 1.652
_exptl_crystal_density_method 'flotation in CHBr~3~ and CCl~4~'
_exptl_crystal_description needle
_exptl_crystal_F_000 456
_exptl_crystal_size_max 0.20
_exptl_crystal_size_mid 0.17
_exptl_crystal_size_min 0.14
_refine_diff_density_max 0.254
_refine_diff_density_min -0.365
_refine_ls_extinction_coef 0.131(7)
_refine_ls_extinction_expression Fc^*^=kFc[1+0.001xFc^2^\l^3^/sin(2\q)]^-1/4^
_refine_ls_extinction_method 'SHELXTL/PC (Bruker, 2000)'
_refine_ls_goodness_of_fit_ref 1.054
_refine_ls_hydrogen_treatment refall
_refine_ls_matrix_type full
_refine_ls_number_parameters 160
_refine_ls_number_reflns 1545
_refine_ls_number_restraints 0
_refine_ls_restrained_S_all 1.054
_refine_ls_R_factor_all 0.0381
_refine_ls_R_factor_gt 0.0297
_refine_ls_shift/su_max 0.000
_refine_ls_shift/su_mean 0.000
_refine_ls_structure_factor_coef Fsqd
_refine_ls_weighting_details 'calc w = 1/[\s^2^(Fo^2^)+(0.0512P)^2^+0.2334P] where P = (Fo^2^+2Fc^2^)/3'
_refine_ls_weighting_scheme calc
_refine_ls_wR_factor_gt 0.0783
_refine_ls_wR_factor_ref 0.0837
_reflns_number_gt 1317
_reflns_number_total 1545
_reflns_threshold_expression I>2\s(I)
_cod_data_source_file sj6117.cif
_cod_data_source_block I
_cod_depositor_comments
;
The following automatic conversions were performed:
'_symmetry_cell_setting' value 'Monoclinic' changed to 'monoclinic'
according to '/home/saulius/struct/CIF-dictionaries/cif_core.dic'
dictionary named 'cif_core.dic' version 2.4.1 from 2010-06-29.

Automatic conversion script
Id: cif_fix_enum 1527 2010-12-29 10:47:43Z saulius 

The following automatic conversions were performed:

'_symmetry_cell_setting' value 'Monoclinic' changed to 'monoclinic'
according to /home/saulius/struct/CIF-dictionaries/cif_core.dic
dictionary named 'cif_core.dic' version 2.4.1 from 2010-06-29.

Automatic conversion script
Id: cif_fix_values 1715 2011-07-08 13:25:40Z adriana 
;
_cod_original_sg_symbol_H-M 'P 21/c'
_cod_database_code 2206553
_cod_database_fobs_code 2206553

loop_
_symmetry_equiv_pos_as_xyz
'x, y, z'
'-x, y+1/2, -z+1/2'
'-x, -y, -z'
'x, -y-1/2, z-1/2'

loop_
_atom_site_label
_atom_site_fract_x
_atom_site_fract_y
_atom_site_fract_z
_atom_site_U_iso_or_equiv
_atom_site_adp_type
_atom_site_calc_flag
_atom_site_occupancy
_atom_site_type_symbol
N1 0.72318(13) 0.57178(16) 0.9647(2) 0.0357(4) Uani d 1 N
H1 0.7311(19) 0.649(2) 0.989(3) 0.040(6) Uiso d 1 H
C2 0.62653(16) 0.53386(18) 0.8483(3) 0.0345(5) Uani d 1 C
H2 0.569(2) 0.595(2) 0.800(3) 0.044(6) Uiso d 1 H
C3 0.61118(15) 0.40873(17) 0.7980(3) 0.0290(4) Uani d 1 C
C4 0.69727(16) 0.32384(19) 0.8715(3) 0.0359(4) Uani d 1 C
H4 0.687(2) 0.236(3) 0.839(4) 0.059(7) Uiso d 1 H
C5 0.79443(18) 0.3665(2) 0.9921(3) 0.0424(5) Uani d 1 C
H5 0.854(2) 0.315(2) 1.044(3) 0.051(6) Uiso d 1 H
C6 0.80657(17) 0.4919(2) 1.0363(3) 0.0386(5) Uani d 1 C
H6 0.877(2) 0.530(2) 1.127(4) 0.056(7) Uiso d 1 H
C31 0.50543(15) 0.36374(17) 0.6669(3) 0.0310(4) Uani d 1 C
O1A 0.50164(11) 0.26655(13) 0.5767(2) 0.0419(4) Uani d 1 O
O1B 0.41945(12) 0.44044(14) 0.6607(3) 0.0446(4) Uani d 1 O
H1B 0.366(3) 0.405(3) 0.593(5) 0.069(9) Uiso d 1 H
P1 0.87510(3) 0.88988(4) 0.05786(6) 0.0245(2) Uani d 1 P
O1 0.85483(12) 1.03547(12) 0.0364(2) 0.0349(4) Uani d 1 O
H1P 0.916(2) 1.074(3) 0.055(4) 0.058(8) Uiso d 1 H
O2 0.93597(11) 0.87378(13) 0.2765(2) 0.0354(4) Uani d 1 O
H2P 0.943(3) 0.800(3) 0.318(5) 0.084(10) Uiso d 1 H
O3 0.95263(11) 0.84746(12) -0.07246(19) 0.0351(3) Uani d 1 O
O4 0.76205(10) 0.82621(12) 0.0151(2) 0.0359(4) Uani d 1 O

loop_
_atom_site_aniso_label
_atom_site_aniso_U_11
_atom_site_aniso_U_22
_atom_site_aniso_U_33
_atom_site_aniso_U_12
_atom_site_aniso_U_13
_atom_site_aniso_U_23
N1 0.0371(9) 0.0304(9) 0.0394(9) -0.0104(7) 0.0079(7) -0.0054(7)
C2 0.0308(10) 0.0295(10) 0.0424(11) -0.0014(8) 0.0062(8) -0.0007(8)
C3 0.0259(9) 0.0281(9) 0.0333(9) -0.0019(7) 0.0072(7) 0.0007(7)
C4 0.0324(9) 0.0296(10) 0.0452(11) 0.0002(8) 0.0072(8) 0.0012(8)
C5 0.0321(10) 0.0417(11) 0.0488(12) 0.0022(9) -0.0015(9) 0.0056(9)
C6 0.0317(10) 0.0479(11) 0.0336(10) -0.0087(9) 0.0014(8) 0.0034(9)
C31 0.0265(9) 0.0303(9) 0.0367(10) -0.0028(7) 0.0078(7) 0.0003(7)
O1A 0.0356(7) 0.0362(8) 0.0530(9) -0.0059(6) 0.0077(6) -0.0137(6)
O1B 0.0260(7) 0.0393(8) 0.0636(10) 0.0008(6) -0.0014(7) -0.0112(7)
P1 0.0201(3) 0.0212(3) 0.0306(3) -0.00124(16) 0.00183(18) 0.00011(17)
O1 0.0295(7) 0.0239(7) 0.0500(8) 0.0014(5) 0.0054(6) 0.0013(5)
O2 0.0353(7) 0.0317(7) 0.0355(8) -0.0059(6) -0.0011(6) 0.0030(6)
O3 0.0335(7) 0.0299(7) 0.0436(8) -0.0046(5) 0.0122(6) -0.0084(6)
O4 0.0219(6) 0.0306(7) 0.0516(8) -0.0037(5) -0.0004(5) 0.0004(6)

loop_
_atom_type_symbol
_atom_type_description
_atom_type_scat_dispersion_real
_atom_type_scat_dispersion_imag
_atom_type_scat_source
C C 0.0033 0.0016 'International Tables Vol C Tables 4.2.6.8 and 6.1.1.4'
H H 0.0000 0.0000 'International Tables Vol C Tables 4.2.6.8 and 6.1.1.4'
N N 0.0061 0.0033 'International Tables Vol C Tables 4.2.6.8 and 6.1.1.4'
O O 0.0106 0.0060 'International Tables Vol C Tables 4.2.6.8 and 6.1.1.4'
P P 0.1023 0.0942 'International Tables Vol C Tables 4.2.6.8 and 6.1.1.4'

loop_
_geom_angle_atom_site_label_1
_geom_angle_atom_site_label_2
_geom_angle_atom_site_label_3
_geom_angle
_geom_angle_publ_flag
C6 N1 C2 122.37(18) y
C6 N1 H1 119.8(16) ?
C2 N1 H1 117.8(16) ?
N1 C2 C3 119.89(18) ?
N1 C2 H2 119.5(14) ?
C3 C2 H2 120.6(14) ?
C2 C3 C4 118.57(18) ?
C2 C3 C31 121.25(17) ?
C4 C3 C31 120.18(17) ?
C5 C4 C3 119.64(19) ?
C5 C4 H4 120.8(15) ?
C3 C4 H4 119.6(15) ?
C6 C5 C4 119.79(19) ?
C6 C5 H5 116.9(16) ?
C4 C5 H5 123.3(16) ?
N1 C6 C5 119.73(19) ?
N1 C6 H6 116.8(14) ?
C5 C6 H6 123.5(14) ?
O1A C31 O1B 124.71(18) ?
O1A C31 C3 121.89(17) y
O1B C31 C3 113.40(16) y
C31 O1B H1B 106(2) ?
O4 P1 O3 114.08(8) ?
O4 P1 O2 111.58(8) ?
O3 P1 O2 109.45(8) ?
O4 P1 O1 107.75(8) ?
O3 P1 O1 109.92(8) ?
O2 P1 O1 103.52(8) ?
P1 O1 H1P 110.2(19) ?
P1 O2 H2P 116(2) ?

loop_
_geom_bond_atom_site_label_1
_geom_bond_atom_site_label_2
_geom_bond_distance
_geom_bond_publ_flag
N1 C6 1.334(3) y
N1 C2 1.340(3) y
N1 H1 0.83(3) ?
C2 C3 1.374(3) ?
C2 H2 0.96(2) ?
C3 C4 1.392(3) ?
C3 C31 1.489(3) ?
C4 C5 1.373(3) ?
C4 H4 0.96(3) ?
C5 C6 1.364(3) ?
C5 H5 0.91(3) ?
C6 H6 1.03(3) ?
C31 O1A 1.204(2) y
C31 O1B 1.317(2) y
O1B H1B 0.81(3) ?
P1 O4 1.5026(13) y
P1 O3 1.5135(14) y
P1 O2 1.5603(16) y
P1 O1 1.5640(14) y
O1 H1P 0.83(3) ?
O2 H2P 0.84(4) ?

loop_
_geom_hbond_atom_site_label_D
_geom_hbond_atom_site_label_H
_geom_hbond_atom_site_label_A
_geom_hbond_site_symmetry_A
_geom_hbond_distance_DH
_geom_hbond_distance_HA
_geom_hbond_distance_DA
_geom_hbond_angle_DHA
N1 H1 O4 1_556 0.83(3) 1.92(3) 2.746(2) 171(2)
O1B H1B O4 2_645 0.81(3) 1.78(3) 2.586(2) 169(3)
O1 H1P O3 3_775 0.83(3) 1.78(3) 2.613(2) 175(3)
O2 H2P O3 4_576 0.84(4) 1.73(4) 2.561(2) 173(3)

loop_
_geom_torsion_atom_site_label_1
_geom_torsion_atom_site_label_2
_geom_torsion_atom_site_label_3
_geom_torsion_atom_site_label_4
_geom_torsion
C6 N1 C2 C3 -0.4(3)
N1 C2 C3 C4 0.5(3)
N1 C2 C3 C31 -179.18(17)
C2 C3 C4 C5 0.3(3)
C31 C3 C4 C5 179.91(18)
C3 C4 C5 C6 -1.1(3)
C2 N1 C6 C5 -0.4(3)
C4 C5 C6 N1 1.1(3)
C2 C3 C31 O1A 158.11(19)
C4 C3 C31 O1A -21.5(3)
C2 C3 C31 O1B -21.6(3)
C4 C3 C31 O1B 158.73(18)

loop_
_cod_related_entry_id
_cod_related_entry_database
_cod_related_entry_code
1 ChemSpider 21129066
